data_4349307
loop_
_publ_author_name
'Weekes, David M.'
'Ramogida, Caterina F.'
'Jaraquemada-Pel\'aez, Maria de Guadalupe'
'Patrick, Brian O.'
'Apte, Chirag'
'Kostelnik, Thomas I.'
'Cawthray, Jacqueline F.'
'Murphy, Lisa'
'Orvig, Chris'

_publ_section_title
;
 Dipicolinate Complexes of Gallium(III) and Lanthanum(III).
;
_journal_issue 24
_journal_name_full 'Inorganic chemistry'
_journal_page_first 12544
_journal_page_last 12558
_journal_paper_doi 10.1021/acs.inorgchem.6b02357
_journal_volume 55
_journal_year 2016
_chemical_formula_sum 'C16 H17 N3 O7'
_chemical_formula_weight 363.32
_space_group_crystal_system monoclinic
_space_group_IT_number 14
_space_group_name_Hall '-P 2yn'
_space_group_name_H-M_alt 'P 1 21/n 1'
_atom_sites_solution_hydrogens mixed
_audit_creation_method SHELXL-2012
_cell_angle_alpha 90
_cell_angle_beta 93.471(2)
_cell_angle_gamma 90
_cell_formula_units_Z 4
_cell_length_a 8.0530(6)
_cell_length_b 13.8608(10)
_cell_length_c 13.8522(11)
_cell_measurement_reflns_used 9951
_cell_measurement_temperature 90.0(2)
_cell_measurement_theta_max 30.04
_cell_measurement_theta_min 2.85
_cell_volume 1543.4(2)
_computing_cell_refinement 'Bruker SAINT'
_computing_data_collection 'Bruker APEX2'
_computing_data_reduction 'Bruker SAINT'
_computing_molecular_graphics 'Bruker SHELXTL'
_computing_publication_material 'Bruker SHELXTL'
_computing_structure_refinement 'SHELXL-2012 (Sheldrick, 2012)'
_computing_structure_solution 'SHELXS-97 (Sheldrick, 2008)'
_diffrn_ambient_temperature 90.0(2)
_diffrn_measured_fraction_theta_full 1.000
_diffrn_measured_fraction_theta_max 1.000
_diffrn_measurement_device_type 'Bruker APEX-II CCD'
_diffrn_measurement_method '\f and \w scans'
_diffrn_radiation_type MoK\a
_diffrn_radiation_wavelength 0.71073
_diffrn_reflns_av_R_equivalents 0.0257
_diffrn_reflns_av_unetI/netI 0.0200
_diffrn_reflns_Laue_measured_fraction_full 1.000
_diffrn_reflns_Laue_measured_fraction_max 1.000
_diffrn_reflns_limit_h_max 11
_diffrn_reflns_limit_h_min -11
_diffrn_reflns_limit_k_max 19
_diffrn_reflns_limit_k_min -19
_diffrn_reflns_limit_l_max 19
_diffrn_reflns_limit_l_min -19
_diffrn_reflns_number 20597
_diffrn_reflns_point_group_measured_fraction_full 1.000
_diffrn_reflns_point_group_measured_fraction_max 1.000
_diffrn_reflns_theta_full 25.242
_diffrn_reflns_theta_max 30.044
_diffrn_reflns_theta_min 2.080
_exptl_absorpt_coefficient_mu 0.125
_exptl_absorpt_correction_T_max 0.981
_exptl_absorpt_correction_T_min 0.900
_exptl_absorpt_correction_type multi-scan
_exptl_absorpt_process_details 'SADABS (Bruker, 2012)'
_exptl_crystal_colour colourless
_exptl_crystal_density_diffrn 1.564
_exptl_crystal_description prism
_exptl_crystal_F_000 760
_exptl_crystal_size_max 0.35
_exptl_crystal_size_mid 0.24
_exptl_crystal_size_min 0.15
_refine_diff_density_max 0.473
_refine_diff_density_min -0.252
_refine_diff_density_rms 0.058
_refine_ls_extinction_method none
_refine_ls_goodness_of_fit_ref 1.051
_refine_ls_hydrogen_treatment mixed
_refine_ls_matrix_type full
_refine_ls_number_parameters 255
_refine_ls_number_reflns 4522
_refine_ls_number_restraints 0
_refine_ls_restrained_S_all 1.051
_refine_ls_R_factor_all 0.0396
_refine_ls_R_factor_gt 0.0349
_refine_ls_shift/su_max 0.001
_refine_ls_shift/su_mean 0.000
_refine_ls_structure_factor_coef Fsqd
_refine_ls_weighting_details
; 
 w=1/[\s^2^(Fo^2^)+(0.0579P)^2^+0.4490P] 
 where P=(Fo^2^+2Fc^2^)/3 
;
_refine_ls_weighting_scheme calc
_refine_ls_wR_factor_gt 0.0949
_refine_ls_wR_factor_ref 0.0984
_reflns_Friedel_coverage 0.000
_reflns_number_gt 4025
_reflns_number_total 4522
_reflns_threshold_expression 'I > 2\s(I)'
_cod_data_source_file ic6b02357_si_003.cif
_cod_data_source_block shelx
_cod_original_sg_symbol_H-M 'P 21/n'
_cod_database_code 4349307
_shelx_space_group_comment
; 
The symmetry employed for this shelxl refinement is uniquely defined 
by the following loop, which should always be used as a source of 
symmetry information in preference to the above space-group names. 
They are only intended as comments. 
;
_shelxl_version_number 2012-9

loop_
_space_group_symop_operation_xyz
'x, y, z'
'-x+1/2, y+1/2, -z+1/2'
'-x, -y, -z'
'x-1/2, -y-1/2, z-1/2'

loop_
_atom_site_label
_atom_site_type_symbol
_atom_site_fract_x
_atom_site_fract_y
_atom_site_fract_z
_atom_site_U_iso_or_equiv
_atom_site_adp_type
_atom_site_occupancy
_atom_site_site_symmetry_order
_atom_site_calc_flag
_atom_site_refinement_flags_posn
_atom_site_refinement_flags_adp
C1 C 0.67662(11) -0.11216(6) 0.54632(7) 0.01129(17) Uani 1 1 d . .
C2 C 0.50082(11) -0.12067(6) 0.50494(7) 0.00938(16) Uani 1 1 d . .
C3 C 0.46006(12) -0.10373(7) 0.40716(7) 0.01104(17) Uani 1 1 d . .
H3 H 0.5423 -0.0848 0.3645 0.013 Uiso 1 1 calc R U
C4 C 0.29461(12) -0.11550(7) 0.37427(6) 0.01172(17) Uani 1 1 d . .
H4 H 0.2616 -0.1051 0.3081 0.014 Uiso 1 1 calc R U
C5 C 0.17807(11) -0.14260(7) 0.43916(6) 0.01039(17) Uani 1 1 d . .
H5 H 0.0642 -0.1502 0.4185 0.012 Uiso 1 1 calc R U
C6 C 0.23237(11) -0.15831(6) 0.53538(6) 0.00863(16) Uani 1 1 d . .
C7 C 0.11949(11) -0.19588(6) 0.60889(6) 0.00937(16) Uani 1 1 d . .
H7C H 0.1449 -0.2648 0.6216 0.011 Uiso 1 1 calc R U
H7D H 0.0027 -0.1914 0.5825 0.011 Uiso 1 1 calc R U
C8 C 0.07133(11) -0.03920(6) 0.69262(6) 0.00918(16) Uani 1 1 d . .
H8A H -0.0381 -0.0359 0.7214 0.011 Uiso 1 1 calc R U
H8B H 0.0544 -0.0228 0.6231 0.011 Uiso 1 1 calc R U
C9 C 0.18925(11) 0.03508(6) 0.74249(6) 0.00928(16) Uani 1 1 d . .
C10 C 0.05478(12) -0.20054(6) 0.77654(6) 0.01018(17) Uani 1 1 d . .
H10A H -0.0640 -0.2084 0.7552 0.012 Uiso 1 1 calc R U
H10B H 0.1059 -0.2655 0.7785 0.012 Uiso 1 1 calc R U
C11 C 0.06538(11) -0.15950(6) 0.87704(6) 0.00916(16) Uani 1 1 d . .
C12 C -0.07890(11) -0.14139(7) 0.92506(7) 0.01040(17) Uani 1 1 d . .
H12 H -0.1854 -0.1459 0.8920 0.012 Uiso 1 1 calc R U
C13 C -0.06306(11) -0.11659(7) 1.02245(7) 0.01089(17) Uani 1 1 d . .
H13 H -0.1587 -0.1066 1.0581 0.013 Uiso 1 1 calc R U
C14 C 0.09579(12) -0.10669(7) 1.06653(6) 0.01049(17) Uani 1 1 d . .
H14 H 0.1108 -0.0907 1.1332 0.013 Uiso 1 1 calc R U
C15 C 0.23265(11) -0.12064(6) 1.01100(6) 0.00886(16) Uani 1 1 d . .
C16 C 0.40827(11) -0.10317(6) 1.05157(6) 0.00957(17) Uani 1 1 d . .
N1 N 0.39089(10) -0.14722(5) 0.56810(5) 0.00916(15) Uani 1 1 d . .
N2 N 0.13821(9) -0.14053(5) 0.70247(5) 0.00769(14) Uani 1 1 d . .
N3 N 0.21928(10) -0.14941(5) 0.91843(5) 0.00937(15) Uani 1 1 d . .
O1 O 0.70163(9) -0.13197(5) 0.64035(5) 0.01443(15) Uani 1 1 d . .
O2 O 0.79133(9) -0.08961(5) 0.49795(5) 0.01561(15) Uani 1 1 d . .
O3 O 0.33049(9) 0.00333(5) 0.77130(5) 0.01304(14) Uani 1 1 d . .
O4 O 0.13609(9) 0.11896(5) 0.74743(5) 0.01469(15) Uani 1 1 d . .
O5 O 0.52867(8) -0.11263(5) 1.00354(5) 0.01257(14) Uani 1 1 d . .
O6 O 0.41303(9) -0.07766(6) 1.14369(5) 0.01435(15) Uani 1 1 d . .
O7 O 0.00220(10) 0.30450(5) 0.71897(5) 0.01644(15) Uani 1 1 d . .
H1O H 0.608(3) -0.1495(15) 0.6678(14) 0.050(5) Uiso 1 1 d . .
H2N H 0.2482(18) -0.1361(11) 0.7192(10) 0.018(3) Uiso 1 1 d . .
H6O H 0.516(3) -0.0557(14) 1.1654(14) 0.046(5) Uiso 1 1 d . .
H7A H 0.038(2) 0.2448(14) 0.7193(12) 0.034(4) Uiso 1 1 d . .
H7B H 0.033(2) 0.3273(12) 0.6666(13) 0.030(4) Uiso 1 1 d . .

loop_
_atom_site_aniso_label
_atom_site_aniso_U_11
_atom_site_aniso_U_22
_atom_site_aniso_U_33
_atom_site_aniso_U_23
_atom_site_aniso_U_13
_atom_site_aniso_U_12
C1 0.0099(4) 0.0096(4) 0.0144(4) -0.0013(3) 0.0009(3) -0.0002(3)
C2 0.0088(4) 0.0082(4) 0.0113(4) -0.0014(3) 0.0012(3) -0.0001(3)
C3 0.0130(4) 0.0098(4) 0.0107(4) -0.0008(3) 0.0038(3) -0.0002(3)
C4 0.0151(4) 0.0120(4) 0.0080(4) -0.0004(3) 0.0009(3) 0.0020(3)
C5 0.0101(4) 0.0119(4) 0.0091(4) -0.0018(3) -0.0007(3) 0.0011(3)
C6 0.0091(4) 0.0081(4) 0.0087(4) -0.0017(3) 0.0008(3) -0.0001(3)
C7 0.0095(4) 0.0108(4) 0.0079(4) -0.0024(3) 0.0011(3) -0.0022(3)
C8 0.0090(4) 0.0079(4) 0.0104(4) -0.0001(3) -0.0008(3) 0.0002(3)
C9 0.0119(4) 0.0098(4) 0.0064(3) 0.0000(3) 0.0025(3) -0.0027(3)
C10 0.0127(4) 0.0105(4) 0.0074(4) 0.0007(3) 0.0011(3) -0.0036(3)
C11 0.0109(4) 0.0086(4) 0.0079(4) 0.0011(3) 0.0001(3) -0.0013(3)
C12 0.0096(4) 0.0105(4) 0.0110(4) 0.0011(3) 0.0000(3) -0.0012(3)
C13 0.0097(4) 0.0117(4) 0.0115(4) -0.0002(3) 0.0024(3) -0.0006(3)
C14 0.0112(4) 0.0120(4) 0.0083(4) -0.0006(3) 0.0009(3) -0.0008(3)
C15 0.0090(4) 0.0088(4) 0.0087(4) 0.0012(3) 0.0000(3) -0.0007(3)
C16 0.0107(4) 0.0078(4) 0.0100(4) 0.0019(3) -0.0007(3) -0.0008(3)
N1 0.0090(3) 0.0092(3) 0.0093(3) -0.0008(3) 0.0007(3) -0.0003(3)
N2 0.0073(3) 0.0083(3) 0.0074(3) -0.0003(2) 0.0001(3) -0.0011(3)
N3 0.0105(3) 0.0094(3) 0.0082(3) 0.0008(3) 0.0004(3) -0.0007(3)
O1 0.0092(3) 0.0198(3) 0.0142(3) 0.0021(3) -0.0008(2) -0.0023(3)
O2 0.0102(3) 0.0188(3) 0.0183(3) -0.0002(3) 0.0043(3) -0.0015(3)
O3 0.0107(3) 0.0129(3) 0.0151(3) -0.0006(2) -0.0022(2) -0.0021(2)
O4 0.0198(4) 0.0095(3) 0.0149(3) -0.0015(2) 0.0016(3) 0.0009(2)
O5 0.0094(3) 0.0142(3) 0.0142(3) 0.0012(2) 0.0015(2) 0.0011(2)
O6 0.0110(3) 0.0218(4) 0.0100(3) -0.0020(3) -0.0008(2) -0.0049(3)
O7 0.0238(4) 0.0129(3) 0.0131(3) 0.0004(3) 0.0043(3) 0.0019(3)

loop_
_atom_type_symbol
_atom_type_description
_atom_type_scat_dispersion_real
_atom_type_scat_dispersion_imag
_atom_type_scat_source
C C 0.0033 0.0016 'International Tables Vol C Tables 4.2.6.8 and 6.1.1.4'
H H 0.0000 0.0000 'International Tables Vol C Tables 4.2.6.8 and 6.1.1.4'
N N 0.0061 0.0033 'International Tables Vol C Tables 4.2.6.8 and 6.1.1.4'
O O 0.0106 0.0060 'International Tables Vol C Tables 4.2.6.8 and 6.1.1.4'

loop_
_geom_angle_atom_site_label_1
_geom_angle_atom_site_label_2
_geom_angle_atom_site_label_3
_geom_angle
O2 C1 O1 121.10(9)
O2 C1 C2 122.78(9)
O1 C1 C2 116.11(8)
N1 C2 C3 123.87(8)
N1 C2 C1 114.82(8)
C3 C2 C1 121.29(8)
C4 C3 C2 117.57(8)
C4 C3 H3 121.2
C2 C3 H3 121.2
C5 C4 C3 119.39(8)
C5 C4 H4 120.3
C3 C4 H4 120.3
C4 C5 C6 118.38(8)
C4 C5 H5 120.8
C6 C5 H5 120.8
N1 C6 C5 122.93(8)
N1 C6 C7 114.55(8)
C5 C6 C7 122.38(8)
C6 C7 N2 111.99(7)
C6 C7 H7C 109.2
N2 C7 H7C 109.2
C6 C7 H7D 109.2
N2 C7 H7D 109.2
H7C C7 H7D 107.9
N2 C8 C9 112.09(7)
N2 C8 H8A 109.2
C9 C8 H8A 109.2
N2 C8 H8B 109.2
C9 C8 H8B 109.2
H8A C8 H8B 107.9
O4 C9 O3 128.03(9)
O4 C9 C8 116.51(8)
O3 C9 C8 115.43(8)
C11 C10 N2 114.76(7)
C11 C10 H10A 108.6
N2 C10 H10A 108.6
C11 C10 H10B 108.6
N2 C10 H10B 108.6
H10A C10 H10B 107.6
N3 C11 C12 123.49(8)
N3 C11 C10 115.79(8)
C12 C11 C10 120.50(8)
C13 C12 C11 118.46(8)
C13 C12 H12 120.8
C11 C12 H12 120.8
C14 C13 C12 118.58(8)
C14 C13 H13 120.7
C12 C13 H13 120.7
C13 C14 C15 118.73(8)
C13 C14 H14 120.6
C15 C14 H14 120.6
N3 C15 C14 123.23(8)
N3 C15 C16 115.02(8)
C14 C15 C16 121.75(8)
O5 C16 O6 125.41(8)
O5 C16 C15 122.64(8)
O6 C16 C15 111.95(8)
C2 N1 C6 117.86(8)
C7 N2 C8 112.34(7)
C7 N2 C10 106.19(7)
C8 N2 C10 113.79(7)
C7 N2 H2N 107.5(9)
C8 N2 H2N 107.4(9)
C10 N2 H2N 109.4(9)
C11 N3 C15 117.29(8)
C1 O1 H1O 112.9(12)
C16 O6 H6O 112.1(12)
H7A O7 H7B 104.2(16)

loop_
_geom_bond_atom_site_label_1
_geom_bond_atom_site_label_2
_geom_bond_distance
C1 O2 1.2144(12)
C1 O1 1.3344(11)
C1 C2 1.4996(13)
C2 N1 1.3335(12)
C2 C3 1.3941(12)
C3 C4 1.3914(13)
C3 H3 0.9500
C4 C5 1.3899(13)
C4 H4 0.9500
C5 C6 1.3945(12)
C5 H5 0.9500
C6 N1 1.3373(11)
C6 C7 1.4988(12)
C7 N2 1.5060(11)
C7 H7C 0.9900
C7 H7D 0.9900
C8 N2 1.5075(11)
C8 C9 1.5361(12)
C8 H8A 0.9900
C8 H8B 0.9900
C9 O4 1.2423(11)
C9 O3 1.2617(11)
C10 C11 1.5014(12)
C10 N2 1.5098(11)
C10 H10A 0.9900
C10 H10B 0.9900
C11 N3 1.3410(11)
C11 C12 1.3961(13)
C12 C13 1.3906(12)
C12 H12 0.9500
C13 C14 1.3905(12)
C13 H13 0.9500
C14 C15 1.3952(13)
C14 H14 0.9500
C15 N3 1.3410(11)
C15 C16 1.5094(12)
C16 O5 1.2158(12)
C16 O6 1.3225(11)
N2 H2N 0.904(15)
O1 H1O 0.90(2)
O6 H6O 0.92(2)
O7 H7A 0.875(19)
O7 H7B 0.843(18)

loop_
_geom_torsion_atom_site_label_1
_geom_torsion_atom_site_label_2
_geom_torsion_atom_site_label_3
_geom_torsion_atom_site_label_4
_geom_torsion
O2 C1 C2 N1 179.27(9)
O1 C1 C2 N1 0.01(12)
O2 C1 C2 C3 0.62(14)
O1 C1 C2 C3 -178.64(8)
N1 C2 C3 C4 -0.06(14)
C1 C2 C3 C4 178.47(8)
C2 C3 C4 C5 0.43(13)
C3 C4 C5 C6 -0.82(13)
C4 C5 C6 N1 0.90(13)
C4 C5 C6 C7 -174.59(8)
N1 C6 C7 N2 49.34(10)
C5 C6 C7 N2 -134.81(9)
N2 C8 C9 O4 -172.24(8)
N2 C8 C9 O3 9.47(11)
N2 C10 C11 N3 -61.75(10)
N2 C10 C11 C12 123.30(9)
N3 C11 C12 C13 -3.60(14)
C10 C11 C12 C13 170.94(8)
C11 C12 C13 C14 2.85(13)
C12 C13 C14 C15 0.93(13)
C13 C14 C15 N3 -4.54(14)
C13 C14 C15 C16 174.89(8)
N3 C15 C16 O5 1.36(13)
C14 C15 C16 O5 -178.11(9)
N3 C15 C16 O6 -178.22(8)
C14 C15 C16 O6 2.30(12)
C3 C2 N1 C6 0.11(13)
C1 C2 N1 C6 -178.51(7)
C5 C6 N1 C2 -0.54(13)
C7 C6 N1 C2 175.28(8)
C6 C7 N2 C8 69.56(9)
C6 C7 N2 C10 -165.44(7)
C9 C8 N2 C7 -135.62(7)
C9 C8 N2 C10 103.66(8)
C11 C10 N2 C7 177.71(7)
C11 C10 N2 C8 -58.18(10)
C12 C11 N3 C15 0.23(13)
C10 C11 N3 C15 -174.54(8)
C14 C15 N3 C11 3.92(13)
C16 C15 N3 C11 -175.55(7)
